data_7152884
loop_
_publ_author_name
'Zhang, Dawei'
'Jiang, Xiaozhi'
'Yang, Haiqiang'
'Martinez, Alexandre'
'Feng, Meiyuan'
'Dong, Zhiyun'
'Gao, Guohua'

_publ_section_title
;
 Acridine-based macrocyclic fluorescent sensors: self-assembly behavior
 characterized by crystal structures and a tunable bathochromic-shift in
 emission induced by H2PO4(-)via adjusting the ring size and rigidity.
;
_journal_issue 20
_journal_name_full 'Organic &amp; biomolecular chemistry'
_journal_page_first 3375
_journal_page_last 3381
_journal_paper_doi 10.1039/c3ob27500k
_journal_volume 11
_journal_year 2013
_chemical_formula_sum 'C36 H35 F12 N5 O P2'
_chemical_formula_weight 843.67
_chemical_name_systematic
;
?
;
_space_group_IT_number 2
_symmetry_cell_setting triclinic
_symmetry_space_group_name_Hall '-P 1'
_symmetry_space_group_name_H-M 'P -1'
_atom_sites_solution_hydrogens geom
_atom_sites_solution_primary direct
_atom_sites_solution_secondary difmap
_audit_creation_method SHELXL-97
_cell_angle_alpha 75.826(13)
_cell_angle_beta 82.501(13)
_cell_angle_gamma 65.070(12)
_cell_formula_units_Z 2
_cell_length_a 10.958(13)
_cell_length_b 11.539(13)
_cell_length_c 16.667(19)
_cell_measurement_temperature 296(2)
_cell_volume 1852(4)
_computing_cell_refinement 'Bruker SMART'
_computing_data_collection 'Bruker SMART'
_computing_data_reduction 'Bruker SAINT'
_computing_molecular_graphics 'Bruker SHELXTL'
_computing_publication_material 'Bruker SHELXTL'
_computing_structure_refinement 'SHELXL-97 (Sheldrick, 1997)'
_computing_structure_solution 'SHELXS-97 (Sheldrick, 1990)'
_diffrn_ambient_temperature 296(2)
_diffrn_measured_fraction_theta_full 0.971
_diffrn_measured_fraction_theta_max 0.971
_diffrn_measurement_method multi-scan
_diffrn_radiation_monochromator graphite
_diffrn_radiation_source 'fine-focus sealed tube'
_diffrn_radiation_type MoK\a
_diffrn_radiation_wavelength 0.71073
_diffrn_reflns_av_R_equivalents 0.0173
_diffrn_reflns_av_sigmaI/netI 0.0293
_diffrn_reflns_limit_h_max 13
_diffrn_reflns_limit_h_min -9
_diffrn_reflns_limit_k_max 14
_diffrn_reflns_limit_k_min -13
_diffrn_reflns_limit_l_max 20
_diffrn_reflns_limit_l_min -20
_diffrn_reflns_number 10277
_diffrn_reflns_theta_full 26.01
_diffrn_reflns_theta_max 26.01
_diffrn_reflns_theta_min 1.99
_exptl_absorpt_coefficient_mu 0.216
_exptl_absorpt_correction_T_max 0.9935
_exptl_absorpt_correction_T_min 0.9787
_exptl_absorpt_correction_type multi-scan
_exptl_crystal_colour yellow
_exptl_crystal_density_diffrn 1.513
_exptl_crystal_density_method 'not measured'
_exptl_crystal_description block
_exptl_crystal_F_000 864
_exptl_crystal_size_max 0.10
_exptl_crystal_size_mid 0.07
_exptl_crystal_size_min 0.03
_refine_diff_density_max 1.004
_refine_diff_density_min -0.692
_refine_diff_density_rms 0.086
_refine_ls_extinction_method none
_refine_ls_goodness_of_fit_ref 1.034
_refine_ls_hydrogen_treatment constr
_refine_ls_matrix_type full
_refine_ls_number_parameters 505
_refine_ls_number_reflns 7067
_refine_ls_number_restraints 0
_refine_ls_restrained_S_all 1.034
_refine_ls_R_factor_all 0.0877
_refine_ls_R_factor_gt 0.0744
_refine_ls_shift/su_max 0.000
_refine_ls_shift/su_mean 0.000
_refine_ls_structure_factor_coef Fsqd
_refine_ls_weighting_details 'calc w=1/[\s^2^(Fo^2^)+(0.1393P)^2^+1.7347P] where P=(Fo^2^+2Fc^2^)/3'
_refine_ls_weighting_scheme calc
_refine_ls_wR_factor_gt 0.2161
_refine_ls_wR_factor_ref 0.2335
_reflns_number_gt 5576
_reflns_number_total 7067
_reflns_threshold_expression >2sigma(I)
_cod_data_source_file c3ob27500k.txt
_cod_data_source_block 1a
_cod_original_sg_symbol_H-M P-1
_cod_original_formula_sum 'C3.43 H3.33 F1.14 N0.48 O0.10 P0.19'
_cod_database_code 7152884

loop_
_symmetry_equiv_pos_as_xyz
'x, y, z'
'-x, -y, -z'

loop_
_atom_site_label
_atom_site_type_symbol
_atom_site_fract_x
_atom_site_fract_y
_atom_site_fract_z
_atom_site_U_iso_or_equiv
_atom_site_adp_type
_atom_site_occupancy
_atom_site_symmetry_multiplicity
_atom_site_calc_flag
_atom_site_refinement_flags
C1 C 0.5388(4) 0.7191(4) 0.4520(2) 0.0524(8) Uani 1 1 d .
H1A H 0.4869 0.8010 0.4212 0.063 Uiso 1 1 calc R
C2 C 0.6681(4) 0.6449(4) 0.4205(2) 0.0600(9) Uani 1 1 d .
H2A H 0.7005 0.6797 0.3704 0.072 Uiso 1 1 calc R
C3 C 0.7442(4) 0.5249(4) 0.4625(2) 0.0548(9) Uani 1 1 d .
H3A H 0.8287 0.4777 0.4412 0.066 Uiso 1 1 calc R
C4 C 0.6963(3) 0.4691(3) 0.53975(19) 0.0442(7) Uani 1 1 d .
C5 C 0.5682(3) 0.5452(3) 0.57351(18) 0.0395(7) Uani 1 1 d .
C6 C 0.4892(3) 0.6726(3) 0.52660(19) 0.0426(7) Uani 1 1 d .
C7 C 0.7649(3) 0.3417(3) 0.5827(2) 0.0458(7) Uani 1 1 d .
H7A H 0.8478 0.2893 0.5622 0.055 Uiso 1 1 calc R
C8 C 0.7101(3) 0.2918(3) 0.65648(19) 0.0420(7) Uani 1 1 d .
C9 C 0.5853(3) 0.3787(3) 0.68731(18) 0.0363(6) Uani 1 1 d .
C10 C 0.5308(3) 0.3319(3) 0.76592(18) 0.0387(6) Uani 1 1 d .
C11 C 0.5948(4) 0.2057(3) 0.8065(2) 0.0470(7) Uani 1 1 d .
H11A H 0.5588 0.1756 0.8568 0.056 Uiso 1 1 calc R
C12 C 0.7152(4) 0.1191(3) 0.7736(2) 0.0547(9) Uani 1 1 d .
H12A H 0.7561 0.0327 0.8018 0.066 Uiso 1 1 calc R
C13 C 0.7714(4) 0.1611(3) 0.7012(2) 0.0532(8) Uani 1 1 d .
H13A H 0.8511 0.1035 0.6807 0.064 Uiso 1 1 calc R
C14 C 0.4065(3) 0.4248(3) 0.80256(19) 0.0405(7) Uani 1 1 d .
H14A H 0.3432 0.4795 0.7592 0.049 Uiso 1 1 calc R
H14B H 0.3642 0.3755 0.8427 0.049 Uiso 1 1 calc R
C15 C 0.5483(3) 0.5324(3) 0.83051(18) 0.0385(6) Uani 1 1 d .
H15A H 0.6182 0.4986 0.7934 0.046 Uiso 1 1 calc R
C16 C 0.3573(3) 0.5747(3) 0.90388(18) 0.0381(6) Uani 1 1 d .
C17 C 0.2330(3) 0.5821(3) 0.9402(2) 0.0474(8) Uani 1 1 d .
H17A H 0.1870 0.5391 0.9254 0.057 Uiso 1 1 calc R
C18 C 0.1824(4) 0.6570(4) 0.9995(2) 0.0597(10) Uani 1 1 d .
H18A H 0.1000 0.6642 1.0257 0.072 Uiso 1 1 calc R
C19 C 0.2509(4) 0.7221(4) 1.0214(2) 0.0584(10) Uani 1 1 d .
H19A H 0.2124 0.7718 1.0616 0.070 Uiso 1 1 calc R
C20 C 0.3735(4) 0.7154(3) 0.9856(2) 0.0498(8) Uani 1 1 d .
H20A H 0.4191 0.7586 1.0007 0.060 Uiso 1 1 calc R
C21 C 0.4254(3) 0.6405(3) 0.92570(18) 0.0393(7) Uani 1 1 d .
C22 C 0.6543(3) 0.6554(3) 0.8778(2) 0.0432(7) Uani 1 1 d .
H22A H 0.7409 0.5830 0.8748 0.052 Uiso 1 1 calc R
H22B H 0.6488 0.6830 0.9292 0.052 Uiso 1 1 calc R
C23 C 0.6440(3) 0.7677(3) 0.8053(2) 0.0444(7) Uani 1 1 d .
H23A H 0.6351 0.7443 0.7550 0.053 Uiso 1 1 calc R
H23B H 0.7268 0.7808 0.7999 0.053 Uiso 1 1 calc R
C24 C 0.5254(3) 0.8958(3) 0.8140(2) 0.0442(7) Uani 1 1 d .
H24A H 0.4577 0.8761 0.8513 0.053 Uiso 1 1 calc R
H24B H 0.5562 0.9460 0.8389 0.053 Uiso 1 1 calc R
C25 C 0.4609(4) 0.9793(3) 0.7322(2) 0.0463(7) Uani 1 1 d .
H25A H 0.3972 1.0648 0.7405 0.056 Uiso 1 1 calc R
H25B H 0.5298 0.9911 0.6924 0.056 Uiso 1 1 calc R
C26 C 0.2746(3) 0.8995(3) 0.73585(19) 0.0399(6) Uani 1 1 d .
C27 C 0.1934(3) 0.9377(3) 0.8048(2) 0.0477(8) Uani 1 1 d .
H27A H 0.2120 0.9833 0.8371 0.057 Uiso 1 1 calc R
C28 C 0.0848(3) 0.9045(4) 0.8222(2) 0.0563(9) Uani 1 1 d .
H28A H 0.0293 0.9273 0.8680 0.068 Uiso 1 1 calc R
C29 C 0.0554(4) 0.8380(4) 0.7735(3) 0.0583(9) Uani 1 1 d .
H29A H -0.0197 0.8183 0.7875 0.070 Uiso 1 1 calc R
C30 C 0.1342(3) 0.8002(3) 0.7049(2) 0.0508(8) Uani 1 1 d .
H30A H 0.1141 0.7561 0.6723 0.061 Uiso 1 1 calc R
C31 C 0.2465(3) 0.8323(3) 0.68740(19) 0.0403(7) Uani 1 1 d .
C32 C 0.4286(3) 0.8619(3) 0.63436(18) 0.0415(7) Uani 1 1 d .
H32A H 0.5029 0.8604 0.5998 0.050 Uiso 1 1 calc R
C33 C 0.3495(3) 0.7477(3) 0.55648(19) 0.0437(7) Uani 1 1 d .
H33A H 0.3004 0.8152 0.5107 0.052 Uiso 1 1 calc R
H33B H 0.3040 0.6891 0.5746 0.052 Uiso 1 1 calc R
C34 C 0.0511(4) 0.5891(5) 0.2538(3) 0.0685(11) Uani 1 1 d .
C35 C -0.0350(5) 0.7130(6) 0.2804(5) 0.107(2) Uani 1 1 d .
H35A H 0.0167 0.7636 0.2775 0.160 Uiso 1 1 calc R
H35B H -0.0673 0.6940 0.3363 0.160 Uiso 1 1 calc R
H35C H -0.1100 0.7618 0.2447 0.160 Uiso 1 1 calc R
C36 C -0.0116(6) 0.4968(6) 0.2539(4) 0.1044(19) Uani 1 1 d .
H36A H 0.0542 0.4205 0.2359 0.157 Uiso 1 1 calc R
H36B H -0.0854 0.5388 0.2168 0.157 Uiso 1 1 calc R
H36C H -0.0441 0.4717 0.3088 0.157 Uiso 1 1 calc R
N1 N 0.5165(2) 0.5021(2) 0.64685(15) 0.0375(5) Uani 1 1 d .
N2 N 0.3459(3) 0.8091(2) 0.62536(15) 0.0397(6) Uani 1 1 d .
N3 N 0.3905(3) 0.9168(2) 0.69944(16) 0.0409(6) Uani 1 1 d .
N4 N 0.5452(3) 0.6113(2) 0.87792(15) 0.0384(6) Uani 1 1 d .
N5 N 0.4377(2) 0.5084(2) 0.84336(15) 0.0362(5) Uani 1 1 d .
O1 O 0.1650(4) 0.5673(5) 0.2319(3) 0.1167(15) Uani 1 1 d .
P1 P 0.76149(9) 0.83599(9) 0.03364(6) 0.0469(3) Uani 1 1 d .
P2 P 0.18336(10) 0.15341(10) 0.45570(7) 0.0607(3) Uani 1 1 d .
F1 F 0.6748(4) 0.9843(3) 0.0066(3) 0.1431(17) Uani 1 1 d .
F2 F 0.8459(3) 0.6858(3) 0.0641(2) 0.1116(11) Uani 1 1 d .
F3 F 0.8847(3) 0.8643(4) 0.0475(2) 0.1092(12) Uani 1 1 d .
F4 F 0.7059(3) 0.8472(4) 0.12627(19) 0.1080(12) Uani 1 1 d .
F5 F 0.6379(3) 0.8033(3) 0.02353(18) 0.0883(9) Uani 1 1 d .
F6 F 0.8130(4) 0.8243(4) -0.05704(18) 0.1111(12) Uani 1 1 d .
F7 F 0.0373(4) 0.2539(4) 0.4435(3) 0.168(2) Uani 1 1 d .
F8 F 0.3307(4) 0.0441(4) 0.4593(4) 0.174(2) Uani 1 1 d .
F9 F 0.2469(3) 0.2556(3) 0.4150(2) 0.1082(11) Uani 1 1 d .
F10 F 0.1887(9) 0.1715(10) 0.5399(3) 0.266(4) Uani 1 1 d .
F11 F 0.1300(4) 0.0476(4) 0.4933(4) 0.193(3) Uani 1 1 d .
F12 F 0.1787(6) 0.1431(6) 0.3629(3) 0.169(2) Uani 1 1 d .

loop_
_atom_site_aniso_label
_atom_site_aniso_U_11
_atom_site_aniso_U_22
_atom_site_aniso_U_33
_atom_site_aniso_U_23
_atom_site_aniso_U_13
_atom_site_aniso_U_12
C1 0.070(2) 0.0476(18) 0.0410(17) -0.0068(14) -0.0017(16) -0.0258(17)
C2 0.075(3) 0.066(2) 0.0439(18) -0.0109(17) 0.0106(17) -0.038(2)
C3 0.058(2) 0.064(2) 0.0464(18) -0.0203(17) 0.0114(16) -0.0281(18)
C4 0.0473(17) 0.0506(18) 0.0393(16) -0.0160(14) 0.0023(13) -0.0217(14)
C5 0.0460(16) 0.0414(16) 0.0366(15) -0.0157(12) 0.0015(12) -0.0196(13)
C6 0.0524(18) 0.0413(16) 0.0386(15) -0.0126(13) -0.0041(13) -0.0203(14)
C7 0.0398(16) 0.0506(18) 0.0466(17) -0.0226(14) 0.0040(13) -0.0127(14)
C8 0.0420(16) 0.0417(16) 0.0426(16) -0.0156(13) -0.0029(13) -0.0130(13)
C9 0.0384(15) 0.0353(14) 0.0388(15) -0.0138(12) -0.0013(12) -0.0150(12)
C10 0.0440(16) 0.0373(15) 0.0418(16) -0.0127(12) 0.0002(13) -0.0212(13)
C11 0.0566(19) 0.0401(16) 0.0489(18) -0.0084(14) -0.0002(15) -0.0248(15)
C12 0.058(2) 0.0335(16) 0.065(2) -0.0059(15) -0.0065(17) -0.0124(15)
C13 0.0463(18) 0.0413(17) 0.066(2) -0.0206(16) -0.0027(16) -0.0071(14)
C14 0.0415(16) 0.0420(16) 0.0446(16) -0.0131(13) 0.0043(13) -0.0225(13)
C15 0.0401(15) 0.0388(15) 0.0397(15) -0.0138(12) 0.0072(12) -0.0184(12)
C16 0.0398(15) 0.0330(14) 0.0355(14) -0.0062(11) 0.0034(12) -0.0111(12)
C17 0.0407(16) 0.0449(17) 0.0485(18) -0.0046(14) 0.0045(14) -0.0140(14)
C18 0.0482(19) 0.054(2) 0.058(2) -0.0092(17) 0.0171(16) -0.0088(16)
C19 0.068(2) 0.0472(19) 0.0456(18) -0.0167(15) 0.0127(17) -0.0098(17)
C20 0.065(2) 0.0403(16) 0.0395(16) -0.0114(13) 0.0019(15) -0.0160(15)
C21 0.0439(16) 0.0334(14) 0.0349(14) -0.0052(11) 0.0021(12) -0.0122(12)
C22 0.0440(16) 0.0437(17) 0.0463(17) -0.0093(13) -0.0059(13) -0.0209(14)
C23 0.0456(17) 0.0457(17) 0.0492(17) -0.0133(14) 0.0021(14) -0.0246(14)
C24 0.0537(18) 0.0403(16) 0.0462(17) -0.0116(13) -0.0015(14) -0.0250(14)
C25 0.060(2) 0.0383(16) 0.0495(18) -0.0094(13) -0.0026(15) -0.0277(15)
C26 0.0428(16) 0.0345(14) 0.0398(15) -0.0058(12) -0.0043(12) -0.0132(12)
C27 0.0494(18) 0.0441(17) 0.0451(17) -0.0146(14) -0.0004(14) -0.0122(14)
C28 0.0413(17) 0.059(2) 0.057(2) -0.0159(17) 0.0061(15) -0.0097(15)
C29 0.0404(18) 0.061(2) 0.072(2) -0.0142(19) 0.0022(16) -0.0198(16)
C30 0.0445(17) 0.0514(19) 0.060(2) -0.0144(16) -0.0057(15) -0.0200(15)
C31 0.0393(15) 0.0351(14) 0.0419(16) -0.0065(12) -0.0066(12) -0.0099(12)
C32 0.0483(17) 0.0392(15) 0.0364(15) -0.0068(12) -0.0018(13) -0.0175(13)
C33 0.0510(18) 0.0397(16) 0.0405(16) -0.0135(13) -0.0078(13) -0.0140(14)
C34 0.051(2) 0.085(3) 0.059(2) -0.011(2) 0.0064(18) -0.022(2)
C35 0.068(3) 0.110(5) 0.152(6) -0.057(4) 0.001(3) -0.030(3)
C36 0.097(4) 0.094(4) 0.126(5) -0.017(4) 0.015(4) -0.050(3)
N1 0.0421(13) 0.0364(13) 0.0357(12) -0.0112(10) -0.0004(10) -0.0158(10)
N2 0.0444(14) 0.0366(13) 0.0367(13) -0.0079(10) -0.0053(10) -0.0138(11)
N3 0.0480(14) 0.0388(13) 0.0388(13) -0.0100(10) -0.0013(11) -0.0194(11)
N4 0.0430(13) 0.0372(13) 0.0402(13) -0.0132(10) 0.0045(10) -0.0200(11)
N5 0.0366(12) 0.0354(12) 0.0377(12) -0.0105(10) 0.0032(10) -0.0154(10)
O1 0.061(2) 0.160(4) 0.150(4) -0.084(3) 0.043(2) -0.051(2)
P1 0.0463(5) 0.0465(5) 0.0537(5) -0.0192(4) 0.0032(4) -0.0210(4)
P2 0.0508(6) 0.0590(6) 0.0626(6) -0.0035(5) 0.0006(4) -0.0188(5)
F1 0.102(3) 0.0568(18) 0.229(5) -0.004(2) 0.004(3) -0.0099(17)
F2 0.103(2) 0.0566(16) 0.142(3) 0.0002(17) 0.002(2) -0.0137(15)
F3 0.0648(16) 0.135(3) 0.171(3) -0.089(3) 0.0214(18) -0.0579(18)
F4 0.094(2) 0.183(3) 0.0855(19) -0.086(2) 0.0266(16) -0.070(2)
F5 0.0794(17) 0.138(3) 0.0882(18) -0.0549(18) 0.0112(14) -0.0705(18)
F6 0.132(3) 0.164(3) 0.0638(17) -0.0401(19) 0.0346(17) -0.087(3)
F7 0.083(2) 0.114(3) 0.205(5) 0.023(3) 0.030(3) 0.015(2)
F8 0.074(2) 0.114(3) 0.246(5) 0.060(3) 0.013(3) -0.013(2)
F9 0.107(2) 0.085(2) 0.136(3) -0.0068(19) 0.003(2) -0.0531(19)
F10 0.397(10) 0.453(12) 0.102(3) -0.133(6) 0.064(5) -0.301(10)
F11 0.091(3) 0.113(3) 0.321(7) 0.068(4) 0.008(3) -0.054(2)
F12 0.212(5) 0.244(6) 0.113(3) -0.069(4) 0.008(3) -0.137(5)

loop_
_atom_type_symbol
_atom_type_description
_atom_type_scat_dispersion_real
_atom_type_scat_dispersion_imag
_atom_type_scat_source
C C 0.0033 0.0016 'International Tables Vol C Tables 4.2.6.8 and 6.1.1.4'
H H 0.0000 0.0000 'International Tables Vol C Tables 4.2.6.8 and 6.1.1.4'
N N 0.0061 0.0033 'International Tables Vol C Tables 4.2.6.8 and 6.1.1.4'
O O 0.0106 0.0060 'International Tables Vol C Tables 4.2.6.8 and 6.1.1.4'
F F 0.0171 0.0103 'International Tables Vol C Tables 4.2.6.8 and 6.1.1.4'
P P 0.1023 0.0942 'International Tables Vol C Tables 4.2.6.8 and 6.1.1.4'

loop_
_geom_angle_atom_site_label_1
_geom_angle_atom_site_label_2
_geom_angle_atom_site_label_3
_geom_angle
C6 C1 C2 121.3(3)
C3 C2 C1 120.7(3)
C2 C3 C4 120.6(3)
C7 C4 C3 123.4(3)
C7 C4 C5 117.5(3)
C3 C4 C5 119.0(3)
N1 C5 C4 123.2(3)
N1 C5 C6 118.0(3)
C4 C5 C6 118.7(3)
C1 C6 C5 119.5(3)
C1 C6 C33 120.8(3)
C5 C6 C33 119.5(3)
C4 C7 C8 120.5(3)
C7 C8 C13 123.4(3)
C7 C8 C9 117.4(3)
C13 C8 C9 119.2(3)
N1 C9 C8 123.3(3)
N1 C9 C10 118.3(3)
C8 C9 C10 118.5(3)
C11 C10 C9 119.6(3)
C11 C10 C14 121.2(3)
C9 C10 C14 119.2(3)
C10 C11 C12 121.3(3)
C13 C12 C11 120.6(3)
C12 C13 C8 120.8(3)
N5 C14 C10 111.6(2)
N5 C15 N4 111.0(3)
C21 C16 C17 121.8(3)
C21 C16 N5 106.7(3)
C17 C16 N5 131.5(3)
C18 C17 C16 116.0(3)
C17 C18 C19 122.1(3)
C20 C19 C18 122.2(3)
C19 C20 C21 116.2(3)
C20 C21 C16 121.7(3)
C20 C21 N4 131.8(3)
C16 C21 N4 106.5(3)
N4 C22 C23 111.3(3)
C22 C23 C24 113.4(3)
C25 C24 C23 113.7(3)
N3 C25 C24 110.7(3)
C31 C26 C27 121.7(3)
C31 C26 N3 105.8(3)
C27 C26 N3 132.5(3)
C28 C27 C26 116.5(3)
C27 C28 C29 122.1(3)
C30 C29 C28 122.1(3)
C29 C30 C31 116.1(3)
N2 C31 C26 107.0(3)
N2 C31 C30 131.6(3)
C26 C31 C30 121.5(3)
N3 C32 N2 110.3(3)
N2 C33 C6 113.2(3)
O1 C34 C36 122.4(5)
O1 C34 C35 120.1(5)
C36 C34 C35 117.5(4)
C9 N1 C5 117.9(3)
C32 N2 C31 108.5(3)
C32 N2 C33 126.3(3)
C31 N2 C33 125.0(3)
C32 N3 C26 108.4(3)
C32 N3 C25 126.5(3)
C26 N3 C25 125.0(3)
C15 N4 C21 108.0(3)
C15 N4 C22 123.7(3)
C21 N4 C22 128.4(3)
C15 N5 C16 107.8(2)
C15 N5 C14 126.3(2)
C16 N5 C14 125.8(2)
F1 P1 F6 92.1(2)
F1 P1 F2 177.8(2)
F6 P1 F2 89.9(2)
F1 P1 F3 90.8(2)
F6 P1 F3 90.2(2)
F2 P1 F3 90.0(2)
F1 P1 F5 90.9(2)
F6 P1 F5 91.66(17)
F2 P1 F5 88.3(2)
F3 P1 F5 177.5(2)
F1 P1 F4 87.9(2)
F6 P1 F4 178.70(17)
F2 P1 F4 90.0(2)
F3 P1 F4 91.11(18)
F5 P1 F4 87.05(16)
F10 P2 F11 89.5(4)
F10 P2 F7 94.0(4)
F11 P2 F7 88.7(3)
F10 P2 F8 92.6(5)
F11 P2 F8 89.3(2)
F7 P2 F8 173.1(3)
F10 P2 F9 92.0(3)
F11 P2 F9 176.3(2)
F7 P2 F9 94.5(3)
F8 P2 F9 87.3(2)
F10 P2 F12 176.1(4)
F11 P2 F12 94.3(4)
F7 P2 F12 85.2(3)
F8 P2 F12 88.4(3)
F9 P2 F12 84.3(2)

loop_
_geom_bond_atom_site_label_1
_geom_bond_atom_site_label_2
_geom_bond_distance
C1 C6 1.369(5)
C1 C2 1.420(6)
C2 C3 1.344(6)
C3 C4 1.432(5)
C4 C7 1.390(5)
C4 C5 1.433(4)
C5 N1 1.350(4)
C5 C6 1.436(5)
C6 C33 1.496(5)
C7 C8 1.399(5)
C8 C13 1.416(5)
C8 C9 1.433(4)
C9 N1 1.344(4)
C9 C10 1.445(4)
C10 C11 1.360(5)
C10 C14 1.500(4)
C11 C12 1.418(5)
C12 C13 1.357(5)
C14 N5 1.473(4)
C15 N5 1.333(4)
C15 N4 1.332(4)
C16 C21 1.395(5)
C16 C17 1.393(5)
C16 N5 1.399(4)
C17 C18 1.379(5)
C18 C19 1.394(6)
C19 C20 1.376(6)
C20 C21 1.388(5)
C21 N4 1.399(4)
C22 N4 1.483(4)
C22 C23 1.516(5)
C23 C24 1.527(5)
C24 C25 1.523(5)
C25 N3 1.478(4)
C26 C31 1.387(4)
C26 C27 1.399(5)
C26 N3 1.404(4)
C27 C28 1.373(5)
C28 C29 1.391(6)
C29 C30 1.382(5)
C30 C31 1.405(5)
C31 N2 1.387(4)
C32 N3 1.322(4)
C32 N2 1.327(4)
C33 N2 1.479(4)
C34 O1 1.189(5)
C34 C36 1.491(7)
C34 C35 1.482(7)
P1 F1 1.549(4)
P1 F6 1.560(3)
P1 F2 1.568(3)
P1 F3 1.573(3)
P1 F5 1.590(3)
P1 F4 1.599(3)
P2 F10 1.481(5)
P2 F11 1.535(4)
P2 F7 1.534(4)
P2 F8 1.572(4)
P2 F9 1.585(3)
P2 F12 1.590(5)
